data_7202137
loop_
_publ_author_name
'Mastalerz, Michael'
'Rivera, Hebert Jesus Estevez'
'H\"uggenberg, Wiebke'
'Merz, Klaus'
'Oppel, Iris M.'
'Dyker, Gerald'

_publ_section_title
;
 Pyridoxycalix[4]arene palladium(II) complexes as tectons for
 self-inclusion polymers
;
_journal_issue 9
_journal_name_full CrystEngComm
_journal_page_first 1120
_journal_paper_doi 10.1039/b805082a
_journal_volume 10
_journal_year 2008
_chemical_formula_sum 'C39 H33.5 Cl2 N2 O4.75 Pd'
_chemical_formula_weight 783.48
_chemical_name_systematic
;
?
;
_space_group_IT_number 14
_symmetry_cell_setting monoclinic
_symmetry_space_group_name_Hall '-P 2ybc'
_symmetry_space_group_name_H-M 'P 1 21/c 1'
_atom_sites_solution_hydrogens geom
_atom_sites_solution_primary direct
_atom_sites_solution_secondary difmap
_audit_creation_method SHELXL-97
_cell_angle_alpha 90.00
_cell_angle_beta 93.127(8)
_cell_angle_gamma 90.00
_cell_formula_units_Z 8
_cell_length_a 19.4585(18)
_cell_length_b 20.414(2)
_cell_length_c 17.2783(15)
_cell_measurement_reflns_used 7395
_cell_measurement_temperature 113(2)
_cell_measurement_theta_max 27.5
_cell_measurement_theta_min 2.5
_cell_volume 6853.2(11)
_computing_cell_refinement 'CrysAlis RED Oxford diffraction'
_computing_data_collection 'CrysAlis CCD Oxford diffraction'
_computing_data_reduction 'CrysAlis RED Oxford diffraction'
_computing_molecular_graphics SHELXL-97
_computing_publication_material SHELXL-97
_computing_structure_refinement 'SHELXL-97 (Sheldrick, 1997)'
_computing_structure_solution 'SHELXS-97 (Sheldrick, 1990)'
_diffrn_ambient_temperature 113(2)
_diffrn_measured_fraction_theta_full 0.998
_diffrn_measured_fraction_theta_max 0.998
_diffrn_measurement_device_type '560 frames in \w and 30 sec'
_diffrn_radiation_monochromator graphite
_diffrn_radiation_source 'fine-focus sealed tube'
_diffrn_radiation_type MoK\a
_diffrn_radiation_wavelength 0.71073
_diffrn_reflns_av_R_equivalents 0.0928
_diffrn_reflns_av_sigmaI/netI 0.1323
_diffrn_reflns_limit_h_max 23
_diffrn_reflns_limit_h_min -23
_diffrn_reflns_limit_k_max 17
_diffrn_reflns_limit_k_min -24
_diffrn_reflns_limit_l_max 19
_diffrn_reflns_limit_l_min -20
_diffrn_reflns_number 56369
_diffrn_reflns_theta_full 25.00
_diffrn_reflns_theta_max 25.00
_diffrn_reflns_theta_min 2.66
_exptl_absorpt_coefficient_mu 0.745
_exptl_absorpt_correction_T_max 0.976
_exptl_absorpt_correction_T_min 0.808
_exptl_absorpt_correction_type multi-scan
_exptl_absorpt_process_details
;
CrysAlis RED, Oxford Diffraction Ltd.,
Version 1.171.32.4 (release 27-04-2006 CrysAlis171 .NET)
(compiled Apr 27 2007,17:53:11)
Empirical absorption correction using spherical harmonics,
implemented in SCALE3 ABSPACK scaling algorithm.
;
_exptl_crystal_colour yellow
_exptl_crystal_density_diffrn 1.519
_exptl_crystal_density_method 'not measured'
_exptl_crystal_description plate
_exptl_crystal_F_000 3196
_exptl_crystal_size_max 0.276
_exptl_crystal_size_mid 0.250
_exptl_crystal_size_min 0.045
_refine_diff_density_max 0.863
_refine_diff_density_min -0.729
_refine_diff_density_rms 0.101
_refine_ls_extinction_method none
_refine_ls_goodness_of_fit_ref 0.916
_refine_ls_hydrogen_treatment constr
_refine_ls_matrix_type full
_refine_ls_number_parameters 886
_refine_ls_number_reflns 12041
_refine_ls_number_restraints 0
_refine_ls_restrained_S_all 0.916
_refine_ls_R_factor_all 0.1116
_refine_ls_R_factor_gt 0.0514
_refine_ls_shift/su_max 0.003
_refine_ls_shift/su_mean 0.001
_refine_ls_structure_factor_coef Fsqd
_refine_ls_weighting_details 'calc w=1/[\s^2^(Fo^2^)+(0.0485P)^2^+0.0000P] where P=(Fo^2^+2Fc^2^)/3'
_refine_ls_weighting_scheme calc
_refine_ls_wR_factor_gt 0.1053
_refine_ls_wR_factor_ref 0.1210
_reflns_number_gt 6469
_reflns_number_total 12041
_reflns_threshold_expression >2sigma(I)
_cod_data_source_file b805082a.txt
_cod_data_source_block p21c
_cod_original_cell_volume 6853.3(11)
_cod_original_sg_symbol_H-M P2(1)/c
_cod_original_formula_sum 'C39 H33.50 Cl2 N2 O4.75 Pd'
_cod_database_code 7202137

loop_
_symmetry_equiv_pos_as_xyz
'x, y, z'
'-x, y+1/2, -z+1/2'
'-x, -y, -z'
'x, -y-1/2, z-1/2'

loop_
_atom_site_label
_atom_site_type_symbol
_atom_site_fract_x
_atom_site_fract_y
_atom_site_fract_z
_atom_site_U_iso_or_equiv
_atom_site_adp_type
_atom_site_occupancy
_atom_site_symmetry_multiplicity
_atom_site_calc_flag
_atom_site_refinement_flags
_atom_site_disorder_assembly
_atom_site_disorder_group
Pd1 Pd 0.31569(3) 0.62949(2) 0.84951(3) 0.02469(13) Uani 1 1 d . . .
Cl11 Cl 0.23067(10) 0.55216(8) 0.86327(11) 0.0465(5) Uani 1 1 d . . .
Cl12 Cl 0.40766(8) 0.70009(7) 0.85138(9) 0.0338(4) Uani 1 1 d . . .
O11 O 0.3673(2) 0.61873(16) 0.6878(2) 0.0257(10) Uani 1 1 d . . .
O12 O 0.2320(2) 0.6055(2) 0.6894(2) 0.0435(12) Uani 1 1 d . . .
H12 H 0.2131 0.6295 0.7216 0.065 Uiso 1 1 calc R . .
O13 O 0.1999(2) 0.71311(18) 0.7814(2) 0.0329(11) Uani 1 1 d . . .
O14 O 0.3147(2) 0.74122(19) 0.7099(3) 0.0430(12) Uani 1 1 d . . .
H14 H 0.3395 0.7083 0.7027 0.064 Uiso 1 1 calc R . .
N11 N 0.3793(2) 0.5641(2) 0.8002(3) 0.0244(12) Uani 1 1 d . . .
N12 N 0.2550(2) 0.6989(2) 0.8980(3) 0.0248(12) Uani 1 1 d . . .
C101 C 0.4072(3) 0.6777(3) 0.5790(4) 0.0310(16) Uani 1 1 d . . .
C102 C 0.4424(4) 0.7284(3) 0.6315(4) 0.0348(17) Uani 1 1 d . . .
H10A H 0.4886 0.7380 0.6130 0.042 Uiso 1 1 calc R . .
H10B H 0.4484 0.7106 0.6847 0.042 Uiso 1 1 calc R . .
C103 C 0.4007(4) 0.7917(3) 0.6330(4) 0.0369(17) Uani 1 1 d . . .
C104 C 0.4176(4) 0.8477(3) 0.5918(4) 0.050(2) Uani 1 1 d . . .
H104 H 0.4565 0.8469 0.5608 0.060 Uiso 1 1 calc R . .
C105 C 0.3799(5) 0.9032(3) 0.5950(5) 0.054(2) Uani 1 1 d . . .
H105 H 0.3925 0.9405 0.5661 0.065 Uiso 1 1 calc R . .
C106 C 0.3225(5) 0.9066(3) 0.6402(5) 0.056(2) Uani 1 1 d . . .
H106 H 0.2970 0.9461 0.6427 0.067 Uiso 1 1 calc R . .
C107 C 0.3028(4) 0.8516(3) 0.6817(4) 0.0391(18) Uani 1 1 d . . .
C108 C 0.2443(4) 0.8506(3) 0.7359(4) 0.044(2) Uani 1 1 d . . .
H10C H 0.2306 0.8962 0.7468 0.053 Uiso 1 1 calc R . .
H10D H 0.2608 0.8304 0.7856 0.053 Uiso 1 1 calc R . .
C109 C 0.1815(3) 0.8130(3) 0.7033(4) 0.0370(18) Uani 1 1 d . . .
C110 C 0.1419(4) 0.8430(3) 0.6437(4) 0.052(2) Uani 1 1 d . . .
H110 H 0.1539 0.8859 0.6276 0.063 Uiso 1 1 calc R . .
C111 C 0.0859(4) 0.8121(3) 0.6073(4) 0.052(2) Uani 1 1 d . . .
H111 H 0.0588 0.8342 0.5680 0.062 Uiso 1 1 calc R . .
C112 C 0.0698(3) 0.7499(3) 0.6280(4) 0.0418(19) Uani 1 1 d . . .
H112 H 0.0318 0.7287 0.6018 0.050 Uiso 1 1 calc R . .
C113 C 0.1074(3) 0.7163(3) 0.6864(4) 0.0330(16) Uani 1 1 d . . .
C114 C 0.0904(3) 0.6451(3) 0.7006(4) 0.0330(16) Uani 1 1 d . . .
H11A H 0.0399 0.6401 0.7033 0.040 Uiso 1 1 calc R . .
H11B H 0.1123 0.6310 0.7509 0.040 Uiso 1 1 calc R . .
C115 C 0.1156(3) 0.6017(3) 0.6362(4) 0.0313(16) Uani 1 1 d . . .
C116 C 0.0709(4) 0.5788(3) 0.5757(4) 0.0397(18) Uani 1 1 d . . .
H116 H 0.0233 0.5897 0.5746 0.048 Uiso 1 1 calc R . .
C117 C 0.0966(4) 0.5398(3) 0.5166(4) 0.0429(18) Uani 1 1 d . . .
H117 H 0.0665 0.5243 0.4755 0.051 Uiso 1 1 calc R . .
C118 C 0.1657(4) 0.5241(3) 0.5186(4) 0.0398(18) Uani 1 1 d . . .
H118 H 0.1825 0.4977 0.4785 0.048 Uiso 1 1 calc R . .
C119 C 0.2110(3) 0.5457(3) 0.5773(4) 0.0293(15) Uani 1 1 d . . .
C120 C 0.2856(3) 0.5277(3) 0.5837(4) 0.0331(16) Uani 1 1 d . . .
H12A H 0.2929 0.4881 0.5521 0.040 Uiso 1 1 calc R . .
H12B H 0.2989 0.5169 0.6384 0.040 Uiso 1 1 calc R . .
C121 C 0.3318(3) 0.5827(3) 0.5569(4) 0.0295(15) Uani 1 1 d . . .
C122 C 0.3346(4) 0.5950(3) 0.4778(4) 0.0395(17) Uani 1 1 d . . .
H122 H 0.3092 0.5675 0.4424 0.047 Uiso 1 1 calc R . .
C123 C 0.3723(4) 0.6449(3) 0.4490(4) 0.0423(18) Uani 1 1 d . . .
H123 H 0.3741 0.6509 0.3947 0.051 Uiso 1 1 calc R . .
C124 C 0.4074(4) 0.6863(3) 0.4997(4) 0.0401(18) Uani 1 1 d . . .
H124 H 0.4325 0.7219 0.4797 0.048 Uiso 1 1 calc R . .
C125 C 0.3705(3) 0.6246(3) 0.6065(3) 0.0281(15) Uani 1 1 d . . .
C126 C 0.1842(3) 0.5847(3) 0.6350(3) 0.0270(15) Uani 1 1 d . . .
C127 C 0.1615(4) 0.7500(3) 0.7244(4) 0.0350(17) Uani 1 1 d . . .
C128 C 0.3417(4) 0.7948(3) 0.6741(4) 0.0364(18) Uani 1 1 d . . .
C129 C 0.4000(3) 0.5705(3) 0.7281(3) 0.0274(15) Uani 1 1 d . . .
C130 C 0.4521(3) 0.5335(3) 0.6998(4) 0.0302(15) Uani 1 1 d . . .
H130 H 0.4647 0.5395 0.6479 0.036 Uiso 1 1 calc R . .
C131 C 0.4862(3) 0.4875(3) 0.7464(4) 0.0328(16) Uani 1 1 d . . .
C132 C 0.4629(4) 0.4797(3) 0.8204(4) 0.0393(18) Uani 1 1 d . . .
H132 H 0.4834 0.4474 0.8538 0.047 Uiso 1 1 calc R . .
C133 C 0.4106(3) 0.5180(3) 0.8461(4) 0.0304(16) Uani 1 1 d . . .
H133 H 0.3961 0.5120 0.8973 0.036 Uiso 1 1 calc R . .
C134 C 0.5462(4) 0.4502(3) 0.7198(5) 0.052(2) Uani 1 1 d . . .
H13A H 0.5888 0.4685 0.7437 0.078 Uiso 1 1 calc R . .
H13B H 0.5472 0.4532 0.6632 0.078 Uiso 1 1 calc R . .
H13C H 0.5421 0.4041 0.7349 0.078 Uiso 1 1 calc R . .
C135 C 0.2075(3) 0.7326(3) 0.8568(3) 0.0269(15) Uani 1 1 d . . .
C136 C 0.1669(3) 0.7800(3) 0.8889(4) 0.0354(17) Uani 1 1 d . . .
H136 H 0.1318 0.8018 0.8582 0.043 Uiso 1 1 calc R . .
C137 C 0.1783(4) 0.7948(3) 0.9654(4) 0.0416(18) Uani 1 1 d . . .
H137 H 0.1525 0.8282 0.9888 0.050 Uiso 1 1 calc R . .
C138 C 0.2288(4) 0.7598(3) 1.0089(4) 0.0408(18) Uani 1 1 d . . .
H138 H 0.2371 0.7686 1.0625 0.049 Uiso 1 1 calc R . .
C139 C 0.2655(3) 0.7132(3) 0.9739(4) 0.0310(16) Uani 1 1 d . . .
H139 H 0.2998 0.6898 1.0038 0.037 Uiso 1 1 calc R . .
O1 O 0.5000 0.5000 0.5000 0.0560(19) Uiso 1 2 d S . .
O2A O 0.0647(7) 0.5393(5) 0.0102(7) 0.093(4) Uani 0.50 1 d P A 1
O2B O 0.0742(6) 0.6409(6) -0.0964(7) 0.092(4) Uani 0.50 1 d P B 2
Pd2 Pd 0.81049(3) 0.59900(2) 0.65032(3) 0.03131(15) Uani 1 1 d . . .
Cl21 Cl 0.90998(9) 0.65340(8) 0.62599(10) 0.0468(5) Uani 1 1 d . . .
Cl22 Cl 0.71596(10) 0.53259(8) 0.66093(11) 0.0492(5) Uani 1 1 d . . .
O21 O 0.8715(2) 0.62338(18) 0.8103(2) 0.0291(10) Uani 1 1 d . . .
O22 O 0.8259(3) 0.7384(2) 0.7357(3) 0.0559(15) Uani 1 1 d . . .
H22 H 0.8526 0.7082 0.7510 0.084 Uiso 1 1 calc R . .
O23 O 0.6991(2) 0.69869(19) 0.6802(2) 0.0343(11) Uani 1 1 d . . .
O24 O 0.7352(2) 0.6207(2) 0.8050(2) 0.0475(13) Uani 1 1 d . . .
H24 H 0.7160 0.6398 0.7665 0.071 Uiso 1 1 calc R . .
N21 N 0.8694(3) 0.5414(2) 0.7227(3) 0.0318(13) Uani 1 1 d . . .
N22 N 0.7555(3) 0.6612(2) 0.5791(3) 0.0320(13) Uani 1 1 d . . .
C201 C 0.8391(3) 0.6104(3) 0.9441(4) 0.0273(15) Uani 1 1 d . . .
C202 C 0.7890(3) 0.5544(3) 0.9269(4) 0.0301(16) Uani 1 1 d . . .
H20A H 0.7993 0.5343 0.8767 0.036 Uiso 1 1 calc R . .
H20B H 0.7962 0.5204 0.9675 0.036 Uiso 1 1 calc R . .
C203 C 0.7143(3) 0.5753(2) 0.9237(4) 0.0265(15) Uani 1 1 d . . .
C204 C 0.6708(4) 0.5650(3) 0.9828(4) 0.0371(17) Uani 1 1 d . . .
H204 H 0.6882 0.5457 1.0298 0.044 Uiso 1 1 calc R . .
C205 C 0.6020(4) 0.5825(3) 0.9748(4) 0.0401(18) Uani 1 1 d . . .
H205 H 0.5727 0.5758 1.0162 0.048 Uiso 1 1 calc R . .
C206 C 0.5768(3) 0.6095(3) 0.9061(4) 0.0368(17) Uani 1 1 d . . .
H206 H 0.5294 0.6207 0.9004 0.044 Uiso 1 1 calc R . .
C207 C 0.6185(3) 0.6207(3) 0.8452(4) 0.0304(15) Uani 1 1 d . . .
C208 C 0.5907(3) 0.6519(3) 0.7689(4) 0.0330(16) Uani 1 1 d . . .
H20C H 0.6093 0.6280 0.7249 0.040 Uiso 1 1 calc R . .
H20D H 0.5399 0.6476 0.7648 0.040 Uiso 1 1 calc R . .
C209 C 0.6098(3) 0.7238(3) 0.7636(4) 0.0311(16) Uani 1 1 d . . .
C210 C 0.5735(4) 0.7680(3) 0.8063(4) 0.0411(18) Uani 1 1 d . . .
H210 H 0.5362 0.7535 0.8350 0.049 Uiso 1 1 calc R . .
C211 C 0.5919(4) 0.8337(3) 0.8071(5) 0.053(2) Uani 1 1 d . . .
H211 H 0.5665 0.8641 0.8358 0.064 Uiso 1 1 calc R . .
C212 C 0.6463(4) 0.8553(3) 0.7668(4) 0.0418(18) Uani 1 1 d . . .
H212 H 0.6582 0.9004 0.7686 0.050 Uiso 1 1 calc R . .
C213 C 0.6842(3) 0.8130(3) 0.7236(4) 0.0304(16) Uani 1 1 d . . .
C214 C 0.7477(3) 0.8409(3) 0.6874(4) 0.0333(16) Uani 1 1 d . . .
H21A H 0.7621 0.8107 0.6465 0.040 Uiso 1 1 calc R . .
H21B H 0.7356 0.8834 0.6626 0.040 Uiso 1 1 calc R . .
C215 C 0.8075(3) 0.8511(3) 0.7461(4) 0.0304(16) Uani 1 1 d . . .
C216 C 0.8252(4) 0.9105(3) 0.7775(4) 0.0373(17) Uani 1 1 d . . .
H216 H 0.7989 0.9482 0.7630 0.045 Uiso 1 1 calc R . .
C217 C 0.8813(4) 0.9162(3) 0.8306(4) 0.0447(19) Uani 1 1 d . . .
H217 H 0.8930 0.9578 0.8523 0.054 Uiso 1 1 calc R . .
C218 C 0.9198(3) 0.8621(3) 0.8518(4) 0.0386(17) Uani 1 1 d . . .
H218 H 0.9574 0.8666 0.8887 0.046 Uiso 1 1 calc R . .
C219 C 0.9048(3) 0.8004(3) 0.8201(4) 0.0274(15) Uani 1 1 d . . .
C220 C 0.9469(3) 0.7400(3) 0.8432(4) 0.0347(16) Uani 1 1 d . . .
H22A H 0.9522 0.7122 0.7970 0.042 Uiso 1 1 calc R . .
H22B H 0.9935 0.7537 0.8630 0.042 Uiso 1 1 calc R . .
C221 C 0.9131(3) 0.7001(3) 0.9053(4) 0.0310(16) Uani 1 1 d . . .
C222 C 0.9163(3) 0.7224(3) 0.9801(4) 0.0344(16) Uani 1 1 d . . .
H222 H 0.9419 0.7609 0.9929 0.041 Uiso 1 1 calc R . .
C223 C 0.8829(3) 0.6899(3) 1.0378(4) 0.0345(17) Uani 1 1 d . . .
H223 H 0.8859 0.7057 1.0895 0.041 Uiso 1 1 calc R . .
C224 C 0.8456(3) 0.6349(3) 1.0192(3) 0.0277(15) Uani 1 1 d . . .
H224 H 0.8232 0.6126 1.0590 0.033 Uiso 1 1 calc R . .
C225 C 0.8758(3) 0.6437(3) 0.8883(3) 0.0260(15) Uani 1 1 d . . .
C226 C 0.8473(3) 0.7964(3) 0.7688(4) 0.0329(16) Uani 1 1 d . . .
C227 C 0.6633(3) 0.7476(3) 0.7203(4) 0.0319(16) Uani 1 1 d . . .
C228 C 0.6872(3) 0.6058(3) 0.8572(4) 0.0296(15) Uani 1 1 d . . .
C229 C 0.8972(3) 0.5644(3) 0.7901(4) 0.0288(15) Uani 1 1 d . . .
C230 C 0.9491(4) 0.5321(3) 0.8323(4) 0.0395(18) Uani 1 1 d . . .
H230 H 0.9675 0.5502 0.8797 0.047 Uiso 1 1 calc R . .
C231 C 0.9740(4) 0.4739(4) 0.8056(4) 0.049(2) Uani 1 1 d . . .
C232 C 0.9429(4) 0.4488(3) 0.7382(4) 0.049(2) Uani 1 1 d . . .
H232 H 0.9567 0.4073 0.7197 0.059 Uiso 1 1 calc R . .
C233 C 0.8927(4) 0.4828(3) 0.6980(4) 0.0429(19) Uani 1 1 d . . .
H233 H 0.8733 0.4650 0.6509 0.051 Uiso 1 1 calc R . .
C234 C 1.0331(5) 0.4408(4) 0.8492(5) 0.082(3) Uani 1 1 d . . .
H23A H 1.0313 0.3936 0.8390 0.124 Uiso 1 1 calc R . .
H23B H 1.0300 0.4486 0.9049 0.124 Uiso 1 1 calc R . .
H23C H 1.0766 0.4586 0.8323 0.124 Uiso 1 1 calc R . .
C235 C 0.7091(3) 0.7035(3) 0.6019(4) 0.0335(16) Uani 1 1 d . . .
C236 C 0.6736(4) 0.7474(3) 0.5530(4) 0.0420(18) Uani 1 1 d . . .
H236 H 0.6402 0.7763 0.5722 0.050 Uiso 1 1 calc R . .
C237 C 0.6878(4) 0.7477(3) 0.4777(4) 0.0460(19) Uani 1 1 d . . .
H237 H 0.6644 0.7771 0.4427 0.055 Uiso 1 1 calc R . .
C238 C 0.7363(4) 0.7054(3) 0.4517(4) 0.0437(19) Uani 1 1 d . . .
H238 H 0.7472 0.7063 0.3988 0.052 Uiso 1 1 calc R . .
C239 C 0.7690(4) 0.6617(3) 0.5017(4) 0.0418(18) Uani 1 1 d . . .
H239 H 0.8012 0.6315 0.4826 0.050 Uiso 1 1 calc R . .

loop_
_atom_site_aniso_label
_atom_site_aniso_U_11
_atom_site_aniso_U_22
_atom_site_aniso_U_33
_atom_site_aniso_U_23
_atom_site_aniso_U_13
_atom_site_aniso_U_12
Pd1 0.0239(3) 0.0237(3) 0.0258(3) 0.0014(2) -0.0050(2) 0.0035(2)
Cl11 0.0446(12) 0.0350(10) 0.0595(13) 0.0070(8) -0.0013(10) -0.0084(8)
Cl12 0.0271(10) 0.0348(9) 0.0394(10) -0.0111(7) 0.0013(8) -0.0033(7)
O11 0.035(3) 0.022(2) 0.020(2) 0.0048(17) -0.0040(19) 0.0064(18)
O12 0.034(3) 0.057(3) 0.039(3) -0.027(2) -0.008(2) 0.014(2)
O13 0.033(3) 0.027(2) 0.037(3) -0.0088(19) -0.015(2) 0.012(2)
O14 0.050(3) 0.027(3) 0.052(3) 0.005(2) 0.003(3) 0.013(2)
N11 0.021(3) 0.017(3) 0.034(3) -0.001(2) -0.003(2) 0.005(2)
N12 0.021(3) 0.025(3) 0.029(3) -0.002(2) 0.000(2) 0.002(2)
C101 0.033(4) 0.034(4) 0.026(4) 0.006(3) 0.000(3) 0.004(3)
C102 0.038(5) 0.031(4) 0.034(4) 0.009(3) -0.007(3) -0.006(3)
C103 0.039(5) 0.037(4) 0.033(4) -0.001(3) -0.013(3) -0.009(3)
C104 0.053(5) 0.039(5) 0.055(5) 0.015(4) -0.019(4) -0.024(4)
C105 0.059(6) 0.024(4) 0.075(6) 0.023(4) -0.033(5) -0.007(4)
C106 0.061(6) 0.025(4) 0.078(6) 0.007(4) -0.035(5) -0.003(4)
C107 0.035(5) 0.023(4) 0.056(5) -0.002(3) -0.027(4) 0.001(3)
C108 0.049(5) 0.019(4) 0.062(5) -0.007(3) -0.027(4) 0.009(3)
C109 0.032(4) 0.028(4) 0.049(5) -0.018(3) -0.015(3) 0.008(3)
C110 0.061(6) 0.022(4) 0.071(6) 0.002(3) -0.029(4) 0.011(4)
C111 0.054(6) 0.034(5) 0.063(5) -0.002(4) -0.039(4) 0.004(4)
C112 0.029(4) 0.037(4) 0.057(5) -0.013(3) -0.023(4) 0.002(3)
C113 0.026(4) 0.030(4) 0.042(4) -0.011(3) -0.008(3) 0.007(3)
C114 0.017(4) 0.038(4) 0.043(4) -0.005(3) -0.007(3) 0.003(3)
C115 0.038(5) 0.021(3) 0.034(4) -0.003(3) -0.004(3) 0.000(3)
C116 0.036(5) 0.032(4) 0.050(5) 0.004(3) -0.009(4) 0.001(3)
C117 0.038(5) 0.043(4) 0.047(5) -0.009(3) -0.010(4) -0.005(3)
C118 0.045(5) 0.033(4) 0.041(4) -0.010(3) -0.003(4) 0.004(3)
C119 0.031(4) 0.024(4) 0.033(4) -0.002(3) -0.003(3) 0.000(3)
C120 0.039(5) 0.026(4) 0.034(4) -0.009(3) 0.001(3) 0.004(3)
C121 0.036(4) 0.021(4) 0.032(4) -0.002(3) 0.002(3) 0.006(3)
C122 0.041(5) 0.046(4) 0.031(4) -0.011(3) -0.003(3) 0.009(4)
C123 0.056(5) 0.040(4) 0.031(4) 0.004(3) 0.006(4) 0.004(4)
C124 0.045(5) 0.036(4) 0.039(4) 0.008(3) 0.007(4) -0.002(3)
C125 0.030(4) 0.030(4) 0.024(3) -0.001(3) -0.002(3) 0.013(3)
C126 0.030(4) 0.021(3) 0.029(4) -0.007(3) -0.010(3) -0.001(3)
C127 0.037(5) 0.028(4) 0.039(4) -0.008(3) -0.010(3) 0.013(3)
C128 0.049(5) 0.022(4) 0.035(4) 0.008(3) -0.020(4) -0.007(3)
C129 0.030(4) 0.028(4) 0.023(4) -0.001(3) -0.010(3) 0.002(3)
C130 0.030(4) 0.032(4) 0.030(4) 0.002(3) 0.004(3) 0.004(3)
C131 0.028(4) 0.019(3) 0.050(5) -0.006(3) -0.006(3) 0.007(3)
C132 0.044(5) 0.031(4) 0.042(5) 0.007(3) -0.006(4) 0.009(3)
C133 0.035(4) 0.027(4) 0.029(4) 0.004(3) 0.003(3) 0.013(3)
C134 0.038(5) 0.046(5) 0.072(6) 0.002(4) -0.002(4) 0.009(4)
C135 0.029(4) 0.025(4) 0.027(4) -0.001(3) -0.002(3) -0.001(3)
C136 0.032(4) 0.029(4) 0.045(5) -0.010(3) -0.005(3) 0.011(3)
C137 0.045(5) 0.036(4) 0.044(5) -0.006(3) 0.001(4) 0.009(3)
C138 0.042(5) 0.048(4) 0.032(4) -0.003(3) 0.002(4) 0.002(4)
C139 0.036(4) 0.031(4) 0.026(4) -0.001(3) 0.005(3) 0.008(3)
O2A 0.135(13) 0.057(7) 0.086(10) 0.005(6) 0.007(9) 0.033(7)
O2B 0.059(9) 0.123(10) 0.092(10) -0.005(8) -0.014(7) -0.015(7)
Pd2 0.0354(3) 0.0308(3) 0.0279(3) -0.0053(2) 0.0036(2) -0.0022(2)
Cl21 0.0326(11) 0.0548(11) 0.0533(12) 0.0184(9) 0.0051(9) 0.0000(8)
Cl22 0.0520(13) 0.0408(11) 0.0546(12) -0.0089(8) 0.0028(10) -0.0177(9)
O21 0.033(3) 0.022(2) 0.032(3) -0.0062(19) -0.002(2) 0.006(2)
O22 0.059(4) 0.023(3) 0.081(4) -0.007(2) -0.035(3) 0.003(2)
O23 0.040(3) 0.038(3) 0.025(3) 0.005(2) -0.005(2) 0.002(2)
O24 0.032(3) 0.083(3) 0.027(3) 0.014(2) 0.002(2) 0.014(3)
N21 0.039(4) 0.026(3) 0.032(3) -0.008(2) 0.007(3) 0.003(2)
N22 0.035(4) 0.032(3) 0.030(3) -0.004(2) 0.001(3) -0.008(3)
C201 0.025(4) 0.021(4) 0.035(4) -0.002(3) -0.006(3) 0.011(3)
C202 0.040(5) 0.020(3) 0.030(4) -0.006(3) 0.004(3) -0.002(3)
C203 0.028(4) 0.009(3) 0.042(4) -0.008(3) 0.003(3) 0.003(3)
C204 0.040(5) 0.024(4) 0.047(5) 0.010(3) 0.000(4) 0.004(3)
C205 0.032(5) 0.035(4) 0.055(5) 0.013(3) 0.014(4) 0.002(3)
C206 0.023(4) 0.033(4) 0.054(5) 0.009(3) 0.001(3) 0.003(3)
C207 0.025(4) 0.028(4) 0.037(4) -0.001(3) -0.001(3) -0.005(3)
C208 0.024(4) 0.037(4) 0.037(4) 0.001(3) -0.007(3) -0.004(3)
C209 0.025(4) 0.031(4) 0.037(4) 0.001(3) -0.007(3) 0.000(3)
C210 0.025(4) 0.045(5) 0.053(5) 0.013(4) 0.005(4) 0.007(3)
C211 0.043(5) 0.042(5) 0.076(6) 0.004(4) 0.014(4) 0.016(4)
C212 0.039(5) 0.030(4) 0.057(5) 0.007(3) 0.010(4) 0.008(3)
C213 0.031(4) 0.025(4) 0.035(4) 0.009(3) 0.006(3) 0.001(3)
C214 0.039(5) 0.026(4) 0.035(4) 0.005(3) 0.007(3) -0.004(3)
C215 0.028(4) 0.031(4) 0.033(4) 0.003(3) 0.007(3) -0.003(3)
C216 0.037(5) 0.022(4) 0.055(5) 0.004(3) 0.011(4) -0.006(3)
C217 0.047(5) 0.029(4) 0.060(5) -0.011(3) 0.009(4) -0.014(4)
C218 0.032(4) 0.041(4) 0.043(4) 0.000(3) 0.001(3) -0.003(3)
C219 0.021(4) 0.022(4) 0.040(4) 0.000(3) 0.004(3) -0.003(3)
C220 0.022(4) 0.035(4) 0.048(4) -0.006(3) -0.001(3) -0.005(3)
C221 0.028(4) 0.032(4) 0.033(4) -0.001(3) -0.002(3) 0.004(3)
C222 0.027(4) 0.034(4) 0.042(5) 0.000(3) -0.007(3) 0.000(3)
C223 0.038(5) 0.032(4) 0.033(4) -0.005(3) -0.010(3) 0.002(3)
C224 0.030(4) 0.035(4) 0.018(3) 0.005(3) -0.004(3) 0.016(3)
C225 0.024(4) 0.023(4) 0.031(4) -0.005(3) -0.004(3) 0.008(3)
C226 0.035(4) 0.026(4) 0.038(4) -0.001(3) 0.005(3) -0.001(3)
C227 0.025(4) 0.042(4) 0.027(4) -0.005(3) -0.004(3) 0.012(3)
C228 0.030(4) 0.028(4) 0.030(4) -0.005(3) 0.000(3) 0.001(3)
C229 0.022(4) 0.030(4) 0.035(4) 0.001(3) 0.008(3) -0.003(3)
C230 0.041(5) 0.041(4) 0.037(4) -0.002(3) 0.005(4) 0.010(3)
C231 0.039(5) 0.061(5) 0.047(5) 0.001(4) 0.008(4) 0.020(4)
C232 0.062(6) 0.041(5) 0.046(5) -0.004(4) 0.015(4) 0.021(4)
C233 0.058(6) 0.037(4) 0.035(4) -0.003(3) 0.011(4) 0.017(4)
C234 0.082(8) 0.099(7) 0.065(6) 0.007(5) -0.002(5) 0.054(6)
C235 0.032(4) 0.033(4) 0.035(4) 0.000(3) -0.005(3) -0.003(3)
C236 0.055(5) 0.039(4) 0.032(4) 0.006(3) -0.008(4) 0.002(3)
C237 0.046(5) 0.040(4) 0.050(5) 0.007(4) -0.015(4) -0.002(4)
C238 0.046(5) 0.057(5) 0.026(4) 0.009(3) -0.010(4) -0.022(4)
C239 0.036(5) 0.047(4) 0.042(5) -0.004(3) -0.001(4) -0.009(3)

loop_
_atom_type_symbol
_atom_type_description
_atom_type_scat_dispersion_real
_atom_type_scat_dispersion_imag
_atom_type_scat_source
C C 0.0033 0.0016 'International Tables Vol C Tables 4.2.6.8 and 6.1.1.4'
H H 0.0000 0.0000 'International Tables Vol C Tables 4.2.6.8 and 6.1.1.4'
N N 0.0061 0.0033 'International Tables Vol C Tables 4.2.6.8 and 6.1.1.4'
O O 0.0106 0.0060 'International Tables Vol C Tables 4.2.6.8 and 6.1.1.4'
Cl Cl 0.1484 0.1585 'International Tables Vol C Tables 4.2.6.8 and 6.1.1.4'
Pd Pd -0.9988 1.0072 'International Tables Vol C Tables 4.2.6.8 and 6.1.1.4'

loop_
_geom_angle_atom_site_label_1
_geom_angle_atom_site_label_2
_geom_angle_atom_site_label_3
_geom_angle
_geom_angle_site_symmetry_1
_geom_angle_site_symmetry_3
_geom_angle_publ_flag
N11 Pd1 N12 177.22(19) . . ?
N11 Pd1 Cl12 85.80(14) . . ?
N12 Pd1 Cl12 91.52(14) . . ?
N11 Pd1 Cl11 92.86(14) . . ?
N12 Pd1 Cl11 89.90(14) . . ?
Cl12 Pd1 Cl11 171.89(7) . . ?
C129 O11 C125 122.1(4) . . ?
C135 O13 C127 122.3(4) . . ?
C129 N11 C133 117.8(5) . . ?
C129 N11 Pd1 123.1(4) . . ?
C133 N11 Pd1 118.3(4) . . ?
C135 N12 C139 118.3(5) . . ?
C135 N12 Pd1 122.6(4) . . ?
C139 N12 Pd1 119.1(4) . . ?
C124 C101 C125 117.8(6) . . ?
C124 C101 C102 118.7(6) . . ?
C125 C101 C102 123.4(5) . . ?
C101 C102 C103 111.5(5) . . ?
C128 C103 C104 116.7(6) . . ?
C128 C103 C102 120.3(6) . . ?
C104 C103 C102 123.0(7) . . ?
C105 C104 C103 121.4(8) . . ?
C104 C105 C106 121.0(7) . . ?
C105 C106 C107 119.9(7) . . ?
C128 C107 C106 116.9(8) . . ?
C128 C107 C108 118.6(6) . . ?
C106 C107 C108 124.5(6) . . ?
C107 C108 C109 113.2(6) . . ?
C110 C109 C127 116.6(6) . . ?
C110 C109 C108 116.8(6) . . ?
C127 C109 C108 126.6(6) . . ?
C111 C110 C109 121.7(6) . . ?
C112 C111 C110 119.6(6) . . ?
C111 C112 C113 122.0(6) . . ?
C127 C113 C112 116.9(6) . . ?
C127 C113 C114 124.4(6) . . ?
C112 C113 C114 118.6(6) . . ?
C113 C114 C115 110.9(5) . . ?
C126 C115 C116 117.9(6) . . ?
C126 C115 C114 120.4(6) . . ?
C116 C115 C114 121.7(6) . . ?
C117 C116 C115 119.8(7) . . ?
C118 C117 C116 119.8(7) . . ?
C117 C118 C119 121.8(6) . . ?
C118 C119 C126 117.2(6) . . ?
C118 C119 C120 123.8(6) . . ?
C126 C119 C120 119.0(6) . . ?
C119 C120 C121 112.5(5) . . ?
C122 C121 C125 116.1(6) . . ?
C122 C121 C120 119.1(6) . . ?
C125 C121 C120 124.7(6) . . ?
C123 C122 C121 122.9(6) . . ?
C122 C123 C124 119.1(6) . . ?
C123 C124 C101 121.7(6) . . ?
C101 C125 C121 122.3(6) . . ?
C101 C125 O11 117.1(5) . . ?
C121 C125 O11 120.3(5) . . ?
O12 C126 C115 122.6(5) . . ?
O12 C126 C119 113.9(6) . . ?
C115 C126 C119 123.4(6) . . ?
C113 C127 C109 123.1(6) . . ?
C113 C127 O13 115.0(5) . . ?
C109 C127 O13 121.6(6) . . ?
O14 C128 C103 122.9(6) . . ?
O14 C128 C107 113.3(7) . . ?
C103 C128 C107 123.8(6) . . ?
N11 C129 O11 113.3(5) . . ?
N11 C129 C130 122.9(5) . . ?
O11 C129 C130 123.7(6) . . ?
C129 C130 C131 120.4(6) . . ?
C130 C131 C132 116.3(6) . . ?
C130 C131 C134 121.9(6) . . ?
C132 C131 C134 121.8(6) . . ?
C133 C132 C131 121.1(6) . . ?
N11 C133 C132 121.5(6) . . ?
N12 C135 O13 113.4(5) . . ?
N12 C135 C136 123.0(6) . . ?
O13 C135 C136 123.5(6) . . ?
C137 C136 C135 118.5(6) . . ?
C136 C137 C138 118.6(6) . . ?
C139 C138 C137 119.5(6) . . ?
N12 C139 C138 122.1(6) . . ?
N21 Pd2 N22 176.5(2) . . ?
N21 Pd2 Cl21 86.50(15) . . ?
N22 Pd2 Cl21 90.47(15) . . ?
N21 Pd2 Cl22 92.12(15) . . ?
N22 Pd2 Cl22 91.13(15) . . ?
Cl21 Pd2 Cl22 171.06(7) . . ?
C229 O21 C225 120.2(4) . . ?
C235 O23 C227 121.8(5) . . ?
C229 N21 C233 117.1(6) . . ?
C229 N21 Pd2 121.4(4) . . ?
C233 N21 Pd2 120.3(4) . . ?
C235 N22 C239 116.9(6) . . ?
C235 N22 Pd2 124.9(4) . . ?
C239 N22 Pd2 118.2(4) . . ?
C224 C201 C225 116.3(5) . . ?
C224 C201 C202 118.5(6) . . ?
C225 C201 C202 125.0(5) . . ?
C203 C202 C201 113.6(4) . . ?
C204 C203 C228 117.5(6) . . ?
C204 C203 C202 123.9(6) . . ?
C228 C203 C202 118.6(6) . . ?
C203 C204 C205 121.1(6) . . ?
C206 C205 C204 119.2(6) . . ?
C205 C206 C207 121.8(6) . . ?
C228 C207 C206 117.1(6) . . ?
C228 C207 C208 121.0(6) . . ?
C206 C207 C208 121.9(6) . . ?
C209 C208 C207 112.2(5) . . ?
C210 C209 C227 118.3(6) . . ?
C210 C209 C208 117.7(6) . . ?
C227 C209 C208 124.0(6) . . ?
C209 C210 C211 119.8(7) . . ?
C212 C211 C210 120.7(7) . . ?
C211 C212 C213 121.6(6) . . ?
C212 C213 C227 117.2(6) . . ?
C212 C213 C214 117.1(5) . . ?
C227 C213 C214 125.6(6) . . ?
C215 C214 C213 112.8(5) . . ?
C216 C215 C226 118.3(6) . . ?
C216 C215 C214 123.7(6) . . ?
C226 C215 C214 118.0(5) . . ?
C215 C216 C217 120.6(6) . . ?
C218 C217 C216 120.2(6) . . ?
C217 C218 C219 121.5(6) . . ?
C226 C219 C218 116.4(6) . . ?
C226 C219 C220 121.5(5) . . ?
C218 C219 C220 122.0(6) . . ?
C221 C220 C219 111.7(5) . . ?
C222 C221 C225 118.2(6) . . ?
C222 C221 C220 119.3(6) . . ?
C225 C221 C220 122.4(6) . . ?
C221 C222 C223 121.4(6) . . ?
C224 C223 C222 119.2(6) . . ?
C223 C224 C201 122.4(6) . . ?
C221 C225 C201 122.4(6) . . ?
C221 C225 O21 116.8(5) . . ?
C201 C225 O21 120.6(5) . . ?
O22 C226 C219 122.1(6) . . ?
O22 C226 C215 114.9(6) . . ?
C219 C226 C215 123.0(6) . . ?
C213 C227 C209 122.3(6) . . ?
C213 C227 O23 122.9(6) . . ?
C209 C227 O23 114.5(5) . . ?
O24 C228 C207 123.1(6) . . ?
O24 C228 C203 113.8(6) . . ?
C207 C228 C203 123.1(6) . . ?
N21 C229 O21 113.4(5) . . ?
N21 C229 C230 122.7(6) . . ?
O21 C229 C230 123.8(6) . . ?
C231 C230 C229 119.8(7) . . ?
C230 C231 C232 117.2(7) . . ?
C230 C231 C234 119.7(7) . . ?
C232 C231 C234 123.0(7) . . ?
C233 C232 C231 120.7(7) . . ?
C232 C233 N21 122.2(7) . . ?
N22 C235 O23 112.3(5) . . ?
N22 C235 C236 124.3(6) . . ?
O23 C235 C236 123.4(6) . . ?
C237 C236 C235 118.0(7) . . ?
C236 C237 C238 119.7(7) . . ?
C239 C238 C237 120.4(7) . . ?
C238 C239 N22 120.7(7) . . ?

loop_
_geom_bond_atom_site_label_1
_geom_bond_atom_site_label_2
_geom_bond_distance
_geom_bond_site_symmetry_2
_geom_bond_publ_flag
Pd1 N11 2.038(5) . ?
Pd1 N12 2.053(5) . ?
Pd1 Cl12 2.2967(16) . ?
Pd1 Cl11 2.3084(18) . ?
O11 C129 1.346(6) . ?
O11 C125 1.415(7) . ?
O12 C126 1.354(7) . ?
O13 C135 1.364(7) . ?
O13 C127 1.419(7) . ?
O14 C128 1.375(7) . ?
N11 C129 1.337(7) . ?
N11 C133 1.353(7) . ?
N12 C135 1.326(7) . ?
N12 C139 1.349(7) . ?
C101 C124 1.382(8) . ?
C101 C125 1.395(8) . ?
C101 C102 1.515(8) . ?
C102 C103 1.526(9) . ?
C103 C128 1.384(9) . ?
C103 C104 1.397(9) . ?
C104 C105 1.353(10) . ?
C105 C106 1.398(11) . ?
C106 C107 1.397(9) . ?
C107 C128 1.395(9) . ?
C107 C108 1.512(10) . ?
C108 C109 1.526(9) . ?
C109 C110 1.394(9) . ?
C109 C127 1.398(9) . ?
C110 C111 1.381(9) . ?
C111 C112 1.361(8) . ?
C112 C113 1.394(8) . ?
C113 C127 1.391(9) . ?
C113 C114 1.514(8) . ?
C114 C115 1.525(8) . ?
C115 C126 1.381(8) . ?
C115 C116 1.402(9) . ?
C116 C117 1.409(9) . ?
C117 C118 1.380(9) . ?
C118 C119 1.379(8) . ?
C119 C126 1.400(8) . ?
C119 C120 1.495(9) . ?
C120 C121 1.525(8) . ?
C121 C122 1.393(8) . ?
C121 C125 1.401(8) . ?
C122 C123 1.364(9) . ?
C123 C124 1.373(9) . ?
C129 C130 1.376(8) . ?
C130 C131 1.382(8) . ?
C131 C132 1.390(9) . ?
C131 C134 1.488(9) . ?
C132 C133 1.377(8) . ?
C135 C136 1.385(8) . ?
C136 C137 1.362(9) . ?
C137 C138 1.401(9) . ?
C138 C139 1.351(8) . ?
Pd2 N21 2.026(5) . ?
Pd2 N22 2.031(5) . ?
Pd2 Cl21 2.2904(18) . ?
Pd2 Cl22 2.3004(18) . ?
O21 C229 1.357(7) . ?
O21 C225 1.408(7) . ?
O22 C226 1.371(7) . ?
O23 C235 1.381(7) . ?
O23 C227 1.420(7) . ?
O24 C228 1.368(7) . ?
N21 C229 1.341(8) . ?
N21 C233 1.356(7) . ?
N22 C235 1.326(8) . ?
N22 C239 1.377(8) . ?
C201 C224 1.389(8) . ?
C201 C225 1.406(8) . ?
C201 C202 1.522(8) . ?
C202 C203 1.514(8) . ?
C203 C204 1.377(8) . ?
C203 C228 1.386(8) . ?
C204 C205 1.383(9) . ?
C205 C206 1.374(9) . ?
C206 C207 1.382(9) . ?
C207 C228 1.375(8) . ?
C207 C208 1.536(8) . ?
C208 C209 1.518(8) . ?
C209 C210 1.384(9) . ?
C209 C227 1.401(9) . ?
C210 C211 1.387(9) . ?
C211 C212 1.372(9) . ?
C212 C213 1.380(8) . ?
C213 C227 1.396(8) . ?
C213 C214 1.525(8) . ?
C214 C215 1.516(9) . ?
C215 C216 1.364(8) . ?
C215 C226 1.401(8) . ?
C216 C217 1.393(9) . ?
C217 C218 1.374(9) . ?
C218 C219 1.397(8) . ?
C219 C226 1.392(8) . ?
C219 C220 1.522(8) . ?
C220 C221 1.525(8) . ?
C221 C222 1.368(8) . ?
C221 C225 1.386(8) . ?
C222 C223 1.387(8) . ?
C223 C224 1.365(8) . ?
C229 C230 1.380(9) . ?
C230 C231 1.373(8) . ?
C231 C232 1.382(10) . ?
C231 C234 1.500(10) . ?
C232 C233 1.358(9) . ?
C235 C236 1.389(8) . ?
C236 C237 1.345(9) . ?
C237 C238 1.373(10) . ?
C238 C239 1.374(9) . ?

loop_
_geom_torsion_atom_site_label_1
_geom_torsion_atom_site_label_2
_geom_torsion_atom_site_label_3
_geom_torsion_atom_site_label_4
_geom_torsion
_geom_torsion_site_symmetry_1
_geom_torsion_site_symmetry_2
_geom_torsion_site_symmetry_3
_geom_torsion_site_symmetry_4
_geom_torsion_publ_flag
N12 Pd1 N11 C129 -55(4) . . . . ?
Cl12 Pd1 N11 C129 -70.3(5) . . . . ?
Cl11 Pd1 N11 C129 117.8(5) . . . . ?
N12 Pd1 N11 C133 114(4) . . . . ?
Cl12 Pd1 N11 C133 99.0(4) . . . . ?
Cl11 Pd1 N11 C133 -73.0(4) . . . . ?
N11 Pd1 N12 C135 88(4) . . . . ?
Cl12 Pd1 N12 C135 102.8(5) . . . . ?
Cl11 Pd1 N12 C135 -85.2(5) . . . . ?
N11 Pd1 N12 C139 -89(4) . . . . ?
Cl12 Pd1 N12 C139 -74.1(4) . . . . ?
Cl11 Pd1 N12 C139 97.9(4) . . . . ?
C124 C101 C102 C103 73.1(8) . . . . ?
C125 C101 C102 C103 -102.4(7) . . . . ?
C101 C102 C103 C128 75.1(7) . . . . ?
C101 C102 C103 C104 -102.4(7) . . . . ?
C128 C103 C104 C105 3.1(10) . . . . ?
C102 C103 C104 C105 -179.4(6) . . . . ?
C103 C104 C105 C106 0.3(11) . . . . ?
C104 C105 C106 C107 -1.2(11) . . . . ?
C105 C106 C107 C128 -1.4(10) . . . . ?
C105 C106 C107 C108 176.4(7) . . . . ?
C128 C107 C108 C109 -74.7(8) . . . . ?
C106 C107 C108 C109 107.6(7) . . . . ?
C107 C108 C109 C110 -73.2(8) . . . . ?
C107 C108 C109 C127 103.1(8) . . . . ?
C127 C109 C110 C111 0.1(11) . . . . ?
C108 C109 C110 C111 176.7(7) . . . . ?
C109 C110 C111 C112 -2.3(12) . . . . ?
C110 C111 C112 C113 1.4(12) . . . . ?
C111 C112 C113 C127 1.6(10) . . . . ?
C111 C112 C113 C114 -174.3(6) . . . . ?
C127 C113 C114 C115 -102.4(7) . . . . ?
C112 C113 C114 C115 73.2(8) . . . . ?
C113 C114 C115 C126 78.3(7) . . . . ?
C113 C114 C115 C116 -100.3(7) . . . . ?
C126 C115 C116 C117 0.2(9) . . . . ?
C114 C115 C116 C117 178.9(6) . . . . ?
C115 C116 C117 C118 0.1(10) . . . . ?
C116 C117 C118 C119 -0.1(10) . . . . ?
C117 C118 C119 C126 -0.3(9) . . . . ?
C117 C118 C119 C120 177.4(6) . . . . ?
C118 C119 C120 C121 102.2(7) . . . . ?
C126 C119 C120 C121 -80.1(7) . . . . ?
C119 C120 C121 C122 -74.6(7) . . . . ?
C119 C120 C121 C125 102.5(7) . . . . ?
C125 C121 C122 C123 -0.3(9) . . . . ?
C120 C121 C122 C123 177.1(6) . . . . ?
C121 C122 C123 C124 -2.1(10) . . . . ?
C122 C123 C124 C101 1.9(11) . . . . ?
C125 C101 C124 C123 0.7(10) . . . . ?
C102 C101 C124 C123 -175.2(6) . . . . ?
C124 C101 C125 C121 -3.2(9) . . . . ?
C102 C101 C125 C121 172.5(6) . . . . ?
C124 C101 C125 O11 -176.2(5) . . . . ?
C102 C101 C125 O11 -0.6(9) . . . . ?
C122 C121 C125 C101 2.9(9) . . . . ?
C120 C121 C125 C101 -174.3(6) . . . . ?
C122 C121 C125 O11 175.8(5) . . . . ?
C120 C121 C125 O11 -1.4(9) . . . . ?
C129 O11 C125 C101 -110.7(6) . . . . ?
C129 O11 C125 C121 76.2(7) . . . . ?
C116 C115 C126 O12 178.2(5) . . . . ?
C114 C115 C126 O12 -0.5(9) . . . . ?
C116 C115 C126 C119 -0.6(9) . . . . ?
C114 C115 C126 C119 -179.3(5) . . . . ?
C118 C119 C126 O12 -178.3(5) . . . . ?
C120 C119 C126 O12 3.9(8) . . . . ?
C118 C119 C126 C115 0.6(9) . . . . ?
C120 C119 C126 C115 -177.1(5) . . . . ?
C112 C113 C127 C109 -4.0(10) . . . . ?
C114 C113 C127 C109 171.7(6) . . . . ?
C112 C113 C127 O13 -177.7(6) . . . . ?
C114 C113 C127 O13 -2.1(9) . . . . ?
C110 C109 C127 C113 3.1(10) . . . . ?
C108 C109 C127 C113 -173.1(7) . . . . ?
C110 C109 C127 O13 176.5(6) . . . . ?
C108 C109 C127 O13 0.2(10) . . . . ?
C135 O13 C127 C113 -122.3(6) . . . . ?
C135 O13 C127 C109 63.8(8) . . . . ?
C104 C103 C128 O14 172.4(6) . . . . ?
C102 C103 C128 O14 -5.2(9) . . . . ?
C104 C103 C128 C107 -5.9(10) . . . . ?
C102 C103 C128 C107 176.5(6) . . . . ?
C106 C107 C128 O14 -173.4(5) . . . . ?
C108 C107 C128 O14 8.7(8) . . . . ?
C106 C107 C128 C103 5.1(10) . . . . ?
C108 C107 C128 C103 -172.8(6) . . . . ?
C133 N11 C129 O11 -178.2(5) . . . . ?
Pd1 N11 C129 O11 -8.9(7) . . . . ?
C133 N11 C129 C130 -1.4(9) . . . . ?
Pd1 N11 C129 C130 168.0(4) . . . . ?
C125 O11 C129 N11 -166.2(5) . . . . ?
C125 O11 C129 C130 17.0(9) . . . . ?
N11 C129 C130 C131 -0.6(9) . . . . ?
O11 C129 C130 C131 175.9(6) . . . . ?
C129 C130 C131 C132 2.6(9) . . . . ?
C129 C130 C131 C134 -175.3(6) . . . . ?
C130 C131 C132 C133 -2.7(10) . . . . ?
C134 C131 C132 C133 175.2(6) . . . . ?
C129 N11 C133 C132 1.2(9) . . . . ?
Pd1 N11 C133 C132 -168.6(5) . . . . ?
C131 C132 C133 N11 0.9(10) . . . . ?
C139 N12 C135 O13 -178.5(5) . . . . ?
Pd1 N12 C135 O13 4.6(7) . . . . ?
C139 N12 C135 C136 -2.3(9) . . . . ?
Pd1 N12 C135 C136 -179.2(5) . . . . ?
C127 O13 C135 N12 -168.3(5) . . . . ?
C127 O13 C135 C136 15.5(9) . . . . ?
N12 C135 C136 C137 3.0(10) . . . . ?
O13 C135 C136 C137 178.9(6) . . . . ?
C135 C136 C137 C138 -2.3(10) . . . . ?
C136 C137 C138 C139 1.1(10) . . . . ?
C135 N12 C139 C138 0.9(9) . . . . ?
Pd1 N12 C139 C138 178.0(5) . . . . ?
C137 C138 C139 N12 -0.3(10) . . . . ?
N22 Pd2 N21 C229 42(4) . . . . ?
Cl21 Pd2 N21 C229 70.6(5) . . . . ?
Cl22 Pd2 N21 C229 -118.2(5) . . . . ?
N22 Pd2 N21 C233 -125(3) . . . . ?
Cl21 Pd2 N21 C233 -96.7(5) . . . . ?
Cl22 Pd2 N21 C233 74.5(5) . . . . ?
N21 Pd2 N22 C235 -85(4) . . . . ?
Cl21 Pd2 N22 C235 -113.7(5) . . . . ?
Cl22 Pd2 N22 C235 75.1(5) . . . . ?
N21 Pd2 N22 C239 92(3) . . . . ?
Cl21 Pd2 N22 C239 63.5(4) . . . . ?
Cl22 Pd2 N22 C239 -107.7(4) . . . . ?
C224 C201 C202 C203 74.1(7) . . . . ?
C225 C201 C202 C203 -100.1(7) . . . . ?
C201 C202 C203 C204 -102.2(7) . . . . ?
C201 C202 C203 C228 78.8(7) . . . . ?
C228 C203 C204 C205 2.3(9) . . . . ?
C202 C203 C204 C205 -176.8(5) . . . . ?
C203 C204 C205 C206 1.0(9) . . . . ?
C204 C205 C206 C207 -1.0(10) . . . . ?
C205 C206 C207 C228 -2.3(9) . . . . ?
C205 C206 C207 C208 -178.9(6) . . . . ?
C228 C207 C208 C209 -74.6(7) . . . . ?
C206 C207 C208 C209 101.9(7) . . . . ?
C207 C208 C209 C210 -76.1(7) . . . . ?
C207 C208 C209 C227 101.5(7) . . . . ?
C227 C209 C210 C211 -1.8(10) . . . . ?
C208 C209 C210 C211 176.0(6) . . . . ?
C209 C210 C211 C212 -0.9(11) . . . . ?
C210 C211 C212 C213 0.7(11) . . . . ?
C211 C212 C213 C227 2.3(10) . . . . ?
C211 C212 C213 C214 -174.4(7) . . . . ?
C212 C213 C214 C215 75.2(7) . . . . ?
C227 C213 C214 C215 -101.1(7) . . . . ?
C213 C214 C215 C216 -101.0(7) . . . . ?
C213 C214 C215 C226 79.5(7) . . . . ?
C226 C215 C216 C217 0.0(9) . . . . ?
C214 C215 C216 C217 -179.4(6) . . . . ?
C215 C216 C217 C218 0.3(10) . . . . ?
C216 C217 C218 C219 1.1(10) . . . . ?
C217 C218 C219 C226 -2.7(9) . . . . ?
C217 C218 C219 C220 -179.8(6) . . . . ?
C226 C219 C220 C221 -79.9(7) . . . . ?
C218 C219 C220 C221 97.1(7) . . . . ?
C219 C220 C221 C222 -75.2(7) . . . . ?
C219 C220 C221 C225 101.1(7) . . . . ?
C225 C221 C222 C223 -0.4(9) . . . . ?
C220 C221 C222 C223 176.1(6) . . . . ?
C221 C222 C223 C224 -0.6(10) . . . . ?
C222 C223 C224 C201 -0.7(9) . . . . ?
C225 C201 C224 C223 2.7(8) . . . . ?
C202 C201 C224 C223 -172.0(6) . . . . ?
C222 C221 C225 C201 2.6(9) . . . . ?
C220 C221 C225 C201 -173.8(5) . . . . ?
C222 C221 C225 O21 177.8(5) . . . . ?
C220 C221 C225 O21 1.4(9) . . . . ?
C224 C201 C225 C221 -3.7(9) . . . . ?
C202 C201 C225 C221 170.6(6) . . . . ?
C224 C201 C225 O21 -178.7(5) . . . . ?
C202 C201 C225 O21 -4.4(9) . . . . ?
C229 O21 C225 C221 118.7(6) . . . . ?
C229 O21 C225 C201 -66.1(7) . . . . ?
C218 C219 C226 O22 -177.9(6) . . . . ?
C220 C219 C226 O22 -0.7(9) . . . . ?
C218 C219 C226 C215 3.1(9) . . . . ?
C220 C219 C226 C215 -179.8(6) . . . . ?
C216 C215 C226 O22 179.1(5) . . . . ?
C214 C215 C226 O22 -1.4(8) . . . . ?
C216 C215 C226 C219 -1.8(9) . . . . ?
C214 C215 C226 C219 177.6(6) . . . . ?
C212 C213 C227 C209 -5.1(9) . . . . ?
C214 C213 C227 C209 171.2(6) . . . . ?
C212 C213 C227 O23 -177.8(6) . . . . ?
C214 C213 C227 O23 -1.4(9) . . . . ?
C210 C209 C227 C213 4.9(9) . . . . ?
C208 C209 C227 C213 -172.7(6) . . . . ?
C210 C209 C227 O23 178.1(5) . . . . ?
C208 C209 C227 O23 0.5(9) . . . . ?
C235 O23 C227 C213 -58.7(8) . . . . ?
C235 O23 C227 C209 128.2(6) . . . . ?
C206 C207 C228 O24 -173.0(5) . . . . ?
C208 C207 C228 O24 3.6(9) . . . . ?
C206 C207 C228 C203 5.9(9) . . . . ?
C208 C207 C228 C203 -177.4(5) . . . . ?
C204 C203 C228 O24 173.1(5) . . . . ?
C202 C203 C228 O24 -7.8(7) . . . . ?
C204 C203 C228 C207 -5.9(9) . . . . ?
C202 C203 C228 C207 173.2(5) . . . . ?
C233 N21 C229 O21 179.5(5) . . . . ?
Pd2 N21 C229 O21 11.8(7) . . . . ?
C233 N21 C229 C230 2.4(9) . . . . ?
Pd2 N21 C229 C230 -165.3(5) . . . . ?
C225 O21 C229 N21 157.7(5) . . . . ?
C225 O21 C229 C230 -25.2(9) . . . . ?
N21 C229 C230 C231 -0.3(10) . . . . ?
O21 C229 C230 C231 -177.1(6) . . . . ?
C229 C230 C231 C232 -2.9(11) . . . . ?
C229 C230 C231 C234 176.6(7) . . . . ?
C230 C231 C232 C233 4.0(11) . . . . ?
C234 C231 C232 C233 -175.4(7) . . . . ?
C231 C232 C233 N21 -2.0(12) . . . . ?
C229 N21 C233 C232 -1.2(10) . . . . ?
Pd2 N21 C233 C232 166.6(6) . . . . ?
C239 N22 C235 O23 179.5(5) . . . . ?
Pd2 N22 C235 O23 -3.2(7) . . . . ?
C239 N22 C235 C236 0.4(9) . . . . ?
Pd2 N22 C235 C236 177.7(5) . . . . ?
C227 O23 C235 N22 166.5(5) . . . . ?
C227 O23 C235 C236 -14.5(9) . . . . ?
N22 C235 C236 C237 -1.1(11) . . . . ?
O23 C235 C236 C237 179.9(6) . . . . ?
C235 C236 C237 C238 0.0(10) . . . . ?
C236 C237 C238 C239 1.6(11) . . . . ?
C237 C238 C239 N22 -2.3(10) . . . . ?
C235 N22 C239 C238 1.3(9) . . . . ?
Pd2 N22 C239 C238 -176.2(5) . . . . ?
